data_8104184
loop_
_publ_author_name
'Fischer, T.'
'Kniep, R.'
'Eisenmann, B.'

_publ_section_title
;
 Crystal structure of dialuminium tris(sulfate) 10.5hydrate, (Al2 (S O4)3
 (H2 O)10.5
;
_journal_name_full 'Zeitschrift fuer Kristallographie (149,1979-)'
_journal_page_first 475
_journal_page_last 476
_journal_volume 211
_journal_year 1996
_chemical_formula_sum 'Al2 H21 O22.5 S3'
_chemical_name_systematic 'Al2 (S O4)3 (H2 O)10.5'
_space_group_IT_number 14
_symmetry_space_group_name_Hall '-P 2ybc'
_symmetry_space_group_name_H-M 'P 1 21/c 1'
_cell_angle_alpha 90
_cell_angle_beta 97.121
_cell_angle_gamma 90
_cell_formula_units_Z 4
_cell_length_a 12.4207
_cell_length_b 7.2896
_cell_length_c 20.239
_cell_volume 1818.344
_citation_journal_id_ASTM ZEKRDZ
_cod_data_source_file Fischer_ZEKRDZ_1996_1892.cif
_cod_data_source_block H21Al2O22.5S3
_cod_original_formula_sum 'H21 Al2 O22.5 S3'
_cod_database_code 8104184

loop_
_symmetry_equiv_pos_as_xyz
x,y,z
-x,y+1/2,-z+1/2
-x,-y,-z
x,-y-1/2,z-1/2

loop_
_atom_site_label
_atom_site_type_symbol
_atom_site_fract_x
_atom_site_fract_y
_atom_site_fract_z
_atom_site_occupancy
_atom_site_U_iso_or_equiv
O22 O-2 0.332 0.3369 0.3129 1 0.0
O2 O-2 0.3798 0.9997 1.2783 1 0.0
S3 S+6 0.4198 0.8085 1.2691 0.5 0.0
O11 O-2 0.4654 0.1848 0.7269 1 0.0
O7 O-2 0.3349 0.1556 1.0239 1 0.0
O5 O-2 0.1379 0.7817 1.2355 1 0.0
O21 O-2 0.3022 0.7686 0.9351 1 0.0
O1 O-2 0.2514 0.2839 0.9214 1 0.0
O9 O-2 0.3851 0.6962 1.3217 1 0.0
O3 O-2 0.0885 0.8496 1.1191 1 0.0
O14 O-2 0.1579 0.6906 0.0158 1 0.0
O19 O-2 0.3319 0.0738 0.1514 1 0.0
Al2 Al+3 0.3301 1.2088 1.2305 1 0.0
O24 O-2 0.393 0.7957 0.6471 0.5 0.0
O8 O-2 0.0691 0.54 1.1607 1 0.0
S1 S+6 0.2311 0.2012 0.9853 1 0.0
O13 O-2 0.4892 1.0612 0.6256 0.5 0.0
O17 O-2 0.1858 0.1324 0.2356 1 0.0
O6 O-2 0.1632 0.0323 0.9736 1 0.0
O4 O-2 0.1665 0.3278 1.0215 1 0.0
Al1 Al+3 0.1512 0.8054 0.9328 1 0.0
O15 O-2 0.1497 0.9131 0.8483 1 0.0
O23 O-2 0.5229 0.3231 0.9783 1 0.0
S2 S+6 0.0609 0.737 1.1754 1 0.0
O20 O-2 0.2727 0.4144 0.1805 1 0.0
O18 O-2 0.1298 0.5774 0.8886 1 0.0
O10 O-2 -0.0522 0.7784 1.1881 1 0.0
O16 O-2 -0.0027 0.8305 0.9244 1 0.0
O12 O-2 0.3848 0.752 0.7007 0.5 0.0
S4 S+6 0.4535 0.8636 1.3135 0.5 0.0
